data_7128784
loop_
_publ_author_name
'Navarro, Miquel'
'Miranda-Pizarro, Juan'
'Moreno, Juan J.'
'Navarro-Gilabert, Carlos'
'Fern\'andez, Israel'
'Campos, Jes\'us'

_publ_section_title
;
 A dicoordinate gold(I)-ethylene complex.
;
_journal_issue 73
_journal_name_full 'Chemical communications (Cambridge, England)'
_journal_page_first 9280
_journal_page_last 9283
_journal_paper_doi 10.1039/d1cc02769g
_journal_volume 57
_journal_year 2021
_chemical_formula_sum 'C62 H79 Au F6 P Sb'
_chemical_formula_weight 1287.93
_space_group_crystal_system monoclinic
_space_group_IT_number 14
_space_group_name_Hall '-P 2yn'
_space_group_name_H-M_alt 'P 1 21/n 1'
_atom_sites_solution_hydrogens geom
_audit_creation_method SHELXL-2014/7
_audit_update_record
;
2021-04-19 deposited with the CCDC.	2021-08-11 downloaded from the CCDC.
;
_cell_angle_alpha 90
_cell_angle_beta 98.9020(10)
_cell_angle_gamma 90
_cell_formula_units_Z 8
_cell_length_a 13.6101(3)
_cell_length_b 51.1209(11)
_cell_length_c 18.3962(4)
_cell_measurement_reflns_used 9232
_cell_measurement_temperature 193(2)
_cell_measurement_theta_max 27.08
_cell_measurement_theta_min 2.29
_cell_volume 12645.2(5)
_computing_cell_refinement 'Bruker APEX3'
_computing_data_collection 'Bruker APEX3'
_computing_data_reduction 'Bruker APEX3'
_computing_structure_refinement 'SHELXL-2014/7 (Sheldrick, 2014)'
_computing_structure_solution 'SHELXT 2014/5 (Sheldrick, 2014)'
_diffrn_ambient_temperature 193(2)
_diffrn_measured_fraction_theta_full 0.999
_diffrn_measured_fraction_theta_max 0.999
_diffrn_measurement_device_type 'Bruker D8Quest'
_diffrn_measurement_method '\f and \w scans'
_diffrn_radiation_type MoK\a
_diffrn_radiation_wavelength 0.71073
_diffrn_reflns_av_R_equivalents 0.0399
_diffrn_reflns_av_unetI/netI 0.0224
_diffrn_reflns_Laue_measured_fraction_full 0.999
_diffrn_reflns_Laue_measured_fraction_max 0.999
_diffrn_reflns_limit_h_max 17
_diffrn_reflns_limit_h_min -17
_diffrn_reflns_limit_k_max 65
_diffrn_reflns_limit_k_min -65
_diffrn_reflns_limit_l_max 23
_diffrn_reflns_limit_l_min -23
_diffrn_reflns_number 213527
_diffrn_reflns_point_group_measured_fraction_full 0.999
_diffrn_reflns_point_group_measured_fraction_max 0.999
_diffrn_reflns_theta_full 25.242
_diffrn_reflns_theta_max 27.116
_diffrn_reflns_theta_min 1.913
_diffrn_source 'IuS 3.0 Microfocus Source'
_exptl_absorpt_coefficient_mu 2.822
_exptl_absorpt_correction_T_max 0.7455
_exptl_absorpt_correction_T_min 0.6514
_exptl_absorpt_correction_type multi-scan
_exptl_absorpt_process_details ' Apex3 v2016.9-0 (Bruker, 2016)'
_exptl_crystal_colour colorless
_exptl_crystal_density_diffrn 1.353
_exptl_crystal_description plate
_exptl_crystal_F_000 5200
_exptl_crystal_size_max 0.13
_exptl_crystal_size_mid 0.12
_exptl_crystal_size_min 0.06
_platon_squeeze_details
;
The unit cell contains 4 pentane molecules which have
 been treated as a diffuse contribution to the overall scattering
 without specific atom positions by SQUEEZE/PLATON.'
;
_refine_diff_density_max 2.854
_refine_diff_density_min -2.236
_refine_diff_density_rms 0.104
_refine_ls_extinction_method none
_refine_ls_goodness_of_fit_ref 1.113
_refine_ls_hydrogen_treatment constr
_refine_ls_matrix_type full
_refine_ls_number_parameters 1314
_refine_ls_number_reflns 27903
_refine_ls_number_restraints 54
_refine_ls_restrained_S_all 1.123
_refine_ls_R_factor_all 0.0554
_refine_ls_R_factor_gt 0.0491
_refine_ls_shift/su_max 0.002
_refine_ls_shift/su_mean 0.000
_refine_ls_structure_factor_coef Fsqd
_refine_ls_weighting_details 'w=1/[\s^2^(Fo^2^)+(0.0482P)^2^+43.2716P] where P=(Fo^2^+2Fc^2^)/3'
_refine_ls_weighting_scheme calc
_refine_ls_wR_factor_gt 0.1215
_refine_ls_wR_factor_ref 0.1248
_reflns_Friedel_coverage 0.000
_reflns_number_gt 24972
_reflns_number_total 27907
_reflns_threshold_expression 'I > 2\s(I)'
_cod_data_source_file d1cc02769g2.cif
_cod_data_source_block jcm02821a_sq
_cod_depositor_comments 'Adding full bibliography for 7128779--7128784.cif.'
_cod_original_sg_symbol_H-M 'P 21/n'
_cod_database_code 7128784
_shelx_shelxl_version_number 2014/7
_shelx_space_group_comment
;
The symmetry employed for this shelxl refinement is uniquely defined
by the following loop, which should always be used as a source of
symmetry information in preference to the above space-group names.
They are only intended as comments.
;
_platon_squeeze_void_probe_radius 1.20

loop_
_space_group_symop_operation_xyz
'x, y, z'
'-x+1/2, y+1/2, -z+1/2'
'-x, -y, -z'
'x-1/2, -y-1/2, z-1/2'

loop_
_atom_site_label
_atom_site_type_symbol
_atom_site_fract_x
_atom_site_fract_y
_atom_site_fract_z
_atom_site_U_iso_or_equiv
_atom_site_adp_type
_atom_site_occupancy
_atom_site_site_symmetry_order
_atom_site_calc_flag
_atom_site_refinement_flags_posn
_atom_site_refinement_flags_adp
_atom_site_refinement_flags_occupancy
_atom_site_disorder_assembly
_atom_site_disorder_group
Au1 Au 0.38410(2) 0.33380(2) 0.53273(2) 0.03824(6) Uani 1 1 d . U . . .
Au2 Au 0.86736(2) 0.35513(2) 0.03255(2) 0.03883(6) Uani 1 1 d . U . . .
C1 C 0.3717(4) 0.40092(9) 0.5333(2) 0.0329(9) Uani 1 1 d . . . . .
C2 C 0.2693(4) 0.39883(10) 0.5316(3) 0.0372(10) Uani 1 1 d . . . . .
C3 C 0.2232(4) 0.42064(11) 0.5593(3) 0.0490(13) Uani 1 1 d . . . . .
H3 H 0.1536 0.4199 0.5602 0.059 Uiso 1 1 calc R U . . .
C4 C 0.2741(5) 0.44282(11) 0.5850(3) 0.0534(14) Uani 1 1 d . . . . .
H4 H 0.2391 0.4569 0.6028 0.064 Uiso 1 1 calc R U . . .
C5 C 0.3757(4) 0.44487(10) 0.5853(3) 0.0439(12) Uani 1 1 d . . . . .
C6 C 0.4232(4) 0.42363(9) 0.5592(3) 0.0370(10) Uani 1 1 d . . . . .
H6 H 0.4929 0.4245 0.5588 0.044 Uiso 1 1 calc R U . . .
C7 C 0.2068(4) 0.37596(10) 0.5050(3) 0.0387(10) Uani 1 1 d . . . . .
C8 C 0.2069(4) 0.36502(11) 0.4357(3) 0.0436(12) Uani 1 1 d . . . . .
H8 H 0.2540 0.3709 0.4063 0.052 Uiso 1 1 calc R U . . .
C9 C 0.1395(4) 0.34559(12) 0.4088(3) 0.0485(13) Uani 1 1 d . . . . .
H9 H 0.1419 0.3384 0.3614 0.058 Uiso 1 1 calc R U . . .
C10 C 0.0690(4) 0.33643(11) 0.4491(3) 0.0440(12) Uani 1 1 d . . . . .
C11 C 0.0717(4) 0.34689(12) 0.5196(3) 0.0490(13) Uani 1 1 d . . . . .
H11 H 0.0260 0.3405 0.5495 0.059 Uiso 1 1 calc R U . . .
C12 C 0.1384(4) 0.36617(11) 0.5472(3) 0.0452(12) Uani 1 1 d . . . . .
H12 H 0.1376 0.3728 0.5953 0.054 Uiso 1 1 calc R U . . .
C13 C 0.4337(5) 0.46937(11) 0.6158(4) 0.0565(15) Uani 1 1 d . . . . .
C14 C 0.4271(7) 0.47154(14) 0.6972(4) 0.076(2) Uani 1 1 d . . . . .
H14A H 0.4643 0.4572 0.7238 0.114 Uiso 1 1 calc R U . . .
H14B H 0.3573 0.4706 0.7042 0.114 Uiso 1 1 calc R U . . .
H14C H 0.4555 0.4883 0.7161 0.114 Uiso 1 1 calc R U . . .
C15 C 0.3851(7) 0.49353(12) 0.5749(5) 0.081(2) Uani 1 1 d . . . . .
H15A H 0.4235 0.5092 0.5916 0.121 Uiso 1 1 calc R U . . .
H15B H 0.3169 0.4954 0.5851 0.121 Uiso 1 1 calc R U . . .
H15C H 0.3840 0.4913 0.5218 0.121 Uiso 1 1 calc R U . . .
C16 C 0.5416(6) 0.46864(14) 0.6057(5) 0.087(3) Uani 1 1 d . . . . .
H16A H 0.5747 0.4847 0.6253 0.131 Uiso 1 1 calc R U . . .
H16B H 0.5461 0.4672 0.5532 0.131 Uiso 1 1 calc R U . . .
H16C H 0.5742 0.4535 0.6320 0.131 Uiso 1 1 calc R U . . .
C17 C -0.0103(4) 0.31607(14) 0.4201(4) 0.0573(15) Uani 1 1 d . . . . .
C18 C -0.0086(5) 0.30982(15) 0.3390(4) 0.0687(19) Uani 1 1 d . . . . .
H18A H -0.0543 0.2953 0.3237 0.103 Uiso 1 1 calc R U . . .
H18B H 0.0589 0.3048 0.3323 0.103 Uiso 1 1 calc R U . . .
H18C H -0.0294 0.3253 0.3091 0.103 Uiso 1 1 calc R U . . .
C19 C 0.0071(7) 0.29106(15) 0.4660(5) 0.087(3) Uani 1 1 d . . . . .
H19A H 0.0059 0.2952 0.5179 0.131 Uiso 1 1 calc R U . . .
H19B H 0.0720 0.2836 0.4606 0.131 Uiso 1 1 calc R U . . .
H19C H -0.0453 0.2784 0.4489 0.131 Uiso 1 1 calc R U . . .
C20 C -0.1123(5) 0.3271(2) 0.4282(5) 0.088(3) Uani 1 1 d . . . . .
H20A H -0.1182 0.3284 0.4805 0.132 Uiso 1 1 calc R U . . .
H20B H -0.1643 0.3155 0.4034 0.132 Uiso 1 1 calc R U . . .
H20C H -0.1199 0.3445 0.4058 0.132 Uiso 1 1 calc R U . . .
C21 C 0.4653(3) 0.37895(8) 0.4146(2) 0.0298(9) Uani 1 1 d . . . . .
C22 C 0.5109(3) 0.35988(8) 0.3761(2) 0.0307(9) Uani 1 1 d . . . . .
C23 C 0.5249(4) 0.36590(9) 0.3046(3) 0.0369(10) Uani 1 1 d . . . . .
H23 H 0.5561 0.3535 0.2773 0.044 Uiso 1 1 calc R U . . .
C24 C 0.4945(4) 0.38959(10) 0.2724(3) 0.0390(11) Uani 1 1 d . . . . .
H24 H 0.5053 0.3930 0.2235 0.047 Uiso 1 1 calc R U . . .
C25 C 0.4484(4) 0.40849(9) 0.3098(2) 0.0342(10) Uani 1 1 d . . . . .
C26 C 0.4341(4) 0.40260(9) 0.3808(2) 0.0336(9) Uani 1 1 d . . . . .
H26 H 0.4019 0.4150 0.4075 0.040 Uiso 1 1 calc R U . . .
C27 C 0.5452(4) 0.33407(9) 0.4088(3) 0.0336(9) Uani 1 1 d . . . . .
C28 C 0.4938(5) 0.31138(10) 0.3863(3) 0.0524(14) Uani 1 1 d . . . . .
H28 H 0.4357 0.3123 0.3503 0.063 Uiso 1 1 calc R U . . .
C29 C 0.5262(5) 0.28735(10) 0.4158(4) 0.0597(17) Uani 1 1 d . . . . .
H29 H 0.4900 0.2720 0.3991 0.072 Uiso 1 1 calc R U . . .
C30 C 0.6099(4) 0.28504(9) 0.4691(3) 0.0398(11) Uani 1 1 d . . . . .
C31 C 0.6596(4) 0.30774(9) 0.4915(3) 0.0431(12) Uani 1 1 d . . . . .
H31 H 0.7166 0.3069 0.5285 0.052 Uiso 1 1 calc R U . . .
C32 C 0.6286(4) 0.33199(9) 0.4616(3) 0.0415(11) Uani 1 1 d . . . . .
H32 H 0.6654 0.3473 0.4778 0.050 Uiso 1 1 calc R U . . .
C33 C 0.4141(4) 0.43475(10) 0.2728(3) 0.0446(12) Uani 1 1 d . . . . .
C34 C 0.5045(6) 0.44838(12) 0.2495(4) 0.0639(18) Uani 1 1 d . . . . .
H34A H 0.5545 0.4516 0.2929 0.096 Uiso 1 1 calc R U . . .
H34B H 0.4838 0.4651 0.2258 0.096 Uiso 1 1 calc R U . . .
H34C H 0.5329 0.4372 0.2148 0.096 Uiso 1 1 calc R U . . .
C35 C 0.3691(6) 0.45289(12) 0.3242(4) 0.070(2) Uani 1 1 d . . . . .
H35A H 0.4178 0.4562 0.3683 0.105 Uiso 1 1 calc R U . . .
H35B H 0.3097 0.4447 0.3384 0.105 Uiso 1 1 calc R U . . .
H35C H 0.3506 0.4695 0.2991 0.105 Uiso 1 1 calc R U . . .
C36 C 0.3368(5) 0.42886(13) 0.2044(4) 0.0641(18) Uani 1 1 d . . . . .
H36A H 0.3170 0.4452 0.1784 0.096 Uiso 1 1 calc R U . . .
H36B H 0.2783 0.4206 0.2196 0.096 Uiso 1 1 calc R U . . .
H36C H 0.3660 0.4170 0.1716 0.096 Uiso 1 1 calc R U . . .
C37 C 0.6446(5) 0.25834(10) 0.5016(4) 0.0525(14) Uani 1 1 d . . . . .
C38 C 0.6443(17) 0.2393(2) 0.4442(7) 0.241(12) Uani 1 1 d . . . . .
H38A H 0.6633 0.2222 0.4661 0.362 Uiso 1 1 calc R U . . .
H38B H 0.6918 0.2445 0.4120 0.362 Uiso 1 1 calc R U . . .
H38C H 0.5775 0.2382 0.4155 0.362 Uiso 1 1 calc R U . . .
C39 C 0.5735(11) 0.2488(3) 0.5491(10) 0.193(9) Uani 1 1 d . . . . .
H39A H 0.6019 0.2336 0.5773 0.289 Uiso 1 1 calc R U . . .
H39B H 0.5110 0.2438 0.5184 0.289 Uiso 1 1 calc R U . . .
H39C H 0.5607 0.2627 0.5831 0.289 Uiso 1 1 calc R U . . .
C40 C 0.7406(9) 0.25953(18) 0.5492(10) 0.194(9) Uani 1 1 d . . . . .
H40A H 0.7529 0.2430 0.5760 0.291 Uiso 1 1 calc R U . . .
H40B H 0.7403 0.2739 0.5844 0.291 Uiso 1 1 calc R U . . .
H40C H 0.7932 0.2625 0.5193 0.291 Uiso 1 1 calc R U . . .
C41 C 0.5697(3) 0.38002(9) 0.5635(2) 0.0315(9) Uani 1 1 d . . . . .
C42 C 0.5953(4) 0.37003(10) 0.6346(3) 0.0363(10) Uani 1 1 d . . . . .
C43 C 0.6908(4) 0.37546(12) 0.6704(3) 0.0489(13) Uani 1 1 d . . . . .
H43 H 0.7115 0.3684 0.7180 0.059 Uiso 1 1 calc R U . . .
C44 C 0.7566(4) 0.39080(12) 0.6392(3) 0.0514(14) Uani 1 1 d . . . . .
H44 H 0.8209 0.3941 0.6659 0.062 Uiso 1 1 calc R U . . .
C45 C 0.7308(4) 0.40149(10) 0.5696(3) 0.0407(11) Uani 1 1 d . . . . .
C46 C 0.6379(4) 0.39545(9) 0.5326(3) 0.0357(10) Uani 1 1 d . . . . .
H46 H 0.6192 0.4020 0.4841 0.043 Uiso 1 1 calc R U . . .
C47 C 0.5285(4) 0.35415(10) 0.6749(2) 0.0371(10) Uani 1 1 d . . . . .
C48 C 0.5610(4) 0.32982(11) 0.7030(3) 0.0443(12) Uani 1 1 d . . . . .
H48 H 0.6199 0.3223 0.6902 0.053 Uiso 1 1 calc R U . . .
C49 C 0.5070(4) 0.31651(12) 0.7500(3) 0.0502(13) Uani 1 1 d . . . . .
H49 H 0.5290 0.2997 0.7681 0.060 Uiso 1 1 calc R U . . .
C50 C 0.4217(4) 0.32726(13) 0.7711(3) 0.0503(14) Uani 1 1 d . . . . .
C51 C 0.3881(4) 0.35073(12) 0.7409(3) 0.0471(13) Uani 1 1 d . . . . .
H51 H 0.3280 0.3579 0.7525 0.056 Uiso 1 1 calc R U . . .
C52 C 0.4409(4) 0.36450(12) 0.6930(3) 0.0435(12) Uani 1 1 d . . . . .
H52 H 0.4167 0.3808 0.6731 0.052 Uiso 1 1 calc R U . . .
C53 C 0.8044(5) 0.41827(15) 0.5346(4) 0.0689(19) Uani 1 1 d . U . . .
C54 C 0.8443(11) 0.4401(3) 0.5947(7) 0.157(5) Uani 1 1 d . U . . .
H54A H 0.9124 0.4450 0.5894 0.235 Uiso 1 1 calc R U . . .
H54B H 0.8433 0.4331 0.6441 0.235 Uiso 1 1 calc R U . . .
H54C H 0.8014 0.4555 0.5871 0.235 Uiso 1 1 calc R U . . .
C55 C 0.8972(8) 0.4058(3) 0.5377(9) 0.167(5) Uani 1 1 d . U . . .
H55A H 0.9118 0.3958 0.5835 0.251 Uiso 1 1 calc R U . . .
H55B H 0.8953 0.3940 0.4956 0.251 Uiso 1 1 calc R U . . .
H55C H 0.9491 0.4190 0.5362 0.251 Uiso 1 1 calc R U . . .
C56 C 0.7561(7) 0.4349(2) 0.4759(6) 0.134(4) Uani 1 1 d . U . . .
H56A H 0.8016 0.4490 0.4666 0.201 Uiso 1 1 calc R U . . .
H56B H 0.6959 0.4426 0.4904 0.201 Uiso 1 1 calc R U . . .
H56C H 0.7380 0.4245 0.4311 0.201 Uiso 1 1 calc R U . . .
C57 C 0.3691(5) 0.31292(16) 0.8276(4) 0.069(2) Uani 1 1 d . . . . .
C58 C 0.3211(16) 0.2893(3) 0.7957(8) 0.266(14) Uani 1 1 d . . . . .
H58A H 0.3660 0.2802 0.7675 0.399 Uiso 1 1 calc R U . . .
H58B H 0.2597 0.2940 0.7631 0.399 Uiso 1 1 calc R U . . .
H58C H 0.3053 0.2779 0.8351 0.399 Uiso 1 1 calc R U . . .
C59 C 0.2869(10) 0.3300(3) 0.8529(8) 0.179(8) Uani 1 1 d . . . . .
H59A H 0.2220 0.3248 0.8262 0.269 Uiso 1 1 calc R U . . .
H59B H 0.2993 0.3485 0.8428 0.269 Uiso 1 1 calc R U . . .
H59C H 0.2875 0.3277 0.9059 0.269 Uiso 1 1 calc R U . . .
C60 C 0.4401(8) 0.3073(3) 0.8938(6) 0.169(7) Uani 1 1 d . . . . .
H60A H 0.4077 0.2966 0.9275 0.254 Uiso 1 1 calc R U . . .
H60B H 0.4633 0.3237 0.9180 0.254 Uiso 1 1 calc R U . . .
H60C H 0.4969 0.2977 0.8802 0.254 Uiso 1 1 calc R U . . .
C61 C 0.2892(9) 0.30148(19) 0.5591(10) 0.158(6) Uani 1 1 d . U . . .
H61A H 0.2637 0.3030 0.6065 0.189 Uiso 1 1 calc R U . . .
H61B H 0.2378 0.2956 0.5184 0.189 Uiso 1 1 calc R U . . .
C62 C 0.3615(9) 0.29236(19) 0.5618(9) 0.150(6) Uani 1 1 d . U . . .
H62A H 0.3680 0.2793 0.5231 0.180 Uiso 1 1 calc R U . . .
H62B H 0.3939 0.2868 0.6113 0.180 Uiso 1 1 calc R U . . .
C101 C 0.8746(3) 0.42169(9) -0.0026(2) 0.0302(9) Uani 1 1 d . . . . .
C102 C 0.9777(3) 0.42008(9) -0.0004(3) 0.0331(9) Uani 1 1 d . . . . .
C103 C 1.0233(4) 0.43936(11) -0.0374(3) 0.0460(12) Uani 1 1 d . . . . .
H103 H 1.0929 0.4384 -0.0378 0.055 Uiso 1 1 calc R U . . .
C104 C 0.9702(4) 0.45970(10) -0.0733(3) 0.0470(13) Uani 1 1 d . . . . .
H104 H 1.0041 0.4725 -0.0976 0.056 Uiso 1 1 calc R U . . .
C105 C 0.8682(4) 0.46202(10) -0.0748(3) 0.0405(11) Uani 1 1 d . . . . .
C106 C 0.8228(3) 0.44272(9) -0.0394(3) 0.0338(9) Uani 1 1 d . . . . .
H106 H 0.7530 0.4438 -0.0400 0.041 Uiso 1 1 calc R U . . .
C107 C 1.0413(3) 0.39878(9) 0.0363(3) 0.0344(10) Uani 1 1 d . . . . .
C108 C 1.0497(4) 0.39406(10) 0.1116(3) 0.0410(11) Uani 1 1 d . . . . .
H108 H 1.0093 0.4035 0.1403 0.049 Uiso 1 1 calc R U . . .
C109 C 1.1174(4) 0.37554(10) 0.1448(3) 0.0430(11) Uani 1 1 d . . . . .
H109 H 1.1223 0.3727 0.1963 0.052 Uiso 1 1 calc R U . . .
C110 C 1.1776(4) 0.36118(9) 0.1057(3) 0.0389(11) Uani 1 1 d . . . . .
C111 C 1.1660(4) 0.36557(11) 0.0300(3) 0.0439(12) Uani 1 1 d . . . . .
H111 H 1.2048 0.3557 0.0011 0.053 Uiso 1 1 calc R U . . .
C112 C 1.1000(4) 0.38376(11) -0.0036(3) 0.0436(11) Uani 1 1 d . . . . .
H112 H 1.0941 0.3862 -0.0553 0.052 Uiso 1 1 calc R U . . .
C113 C 0.8078(4) 0.48448(12) -0.1155(4) 0.0558(15) Uani 1 1 d . . . . .
C114 C 0.7043(7) 0.4842(2) -0.1112(8) 0.158(6) Uani 1 1 d . . . . .
H11A H 0.6946 0.4868 -0.0600 0.237 Uiso 1 1 calc R U . . .
H11B H 0.6761 0.4672 -0.1286 0.237 Uiso 1 1 calc R U . . .
H11C H 0.6709 0.4982 -0.1420 0.237 Uiso 1 1 calc R U . . .
C115 C 0.8526(10) 0.51008(19) -0.0883(11) 0.218(10) Uani 1 1 d . . . . .
H11D H 0.8306 0.5145 -0.0416 0.326 Uiso 1 1 calc R U . . .
H11E H 0.8312 0.5238 -0.1246 0.326 Uiso 1 1 calc R U . . .
H11F H 0.9253 0.5087 -0.0809 0.326 Uiso 1 1 calc R U . . .
C116 C 0.8222(11) 0.4842(3) -0.1945(6) 0.176(7) Uani 1 1 d . . . . .
H11G H 0.7908 0.4685 -0.2185 0.264 Uiso 1 1 calc R U . . .
H11H H 0.8934 0.4840 -0.1974 0.264 Uiso 1 1 calc R U . . .
H11I H 0.7917 0.4998 -0.2193 0.264 Uiso 1 1 calc R U . . .
C117 C 1.2566(4) 0.34166(10) 0.1409(3) 0.0455(12) Uani 1 1 d . . . . .
C118 C 1.2629(5) 0.34095(14) 0.2250(4) 0.0667(18) Uani 1 1 d . . . . .
H11J H 1.2858 0.3580 0.2456 0.100 Uiso 1 1 calc R U . . .
H11K H 1.3098 0.3273 0.2454 0.100 Uiso 1 1 calc R U . . .
H11L H 1.1970 0.3371 0.2376 0.100 Uiso 1 1 calc R U . . .
C119 C 1.2331(5) 0.31441(12) 0.1093(5) 0.071(2) Uani 1 1 d . . . . .
H11M H 1.1701 0.3083 0.1228 0.106 Uiso 1 1 calc R U . . .
H11N H 1.2865 0.3023 0.1292 0.106 Uiso 1 1 calc R U . . .
H11O H 1.2277 0.3150 0.0556 0.106 Uiso 1 1 calc R U . . .
C120 C 1.3587(4) 0.35025(12) 0.1231(4) 0.0595(16) Uani 1 1 d . . . . .
H12A H 1.3565 0.3508 0.0696 0.089 Uiso 1 1 calc R U . . .
H12B H 1.4096 0.3377 0.1445 0.089 Uiso 1 1 calc R U . . .
H12C H 1.3750 0.3677 0.1438 0.089 Uiso 1 1 calc R U . . .
C121 C 0.7813(3) 0.40694(9) 0.1232(2) 0.0298(9) Uani 1 1 d . . . . .
C122 C 0.7501(3) 0.39001(9) 0.1753(3) 0.0339(9) Uani 1 1 d . . . . .
C123 C 0.7443(4) 0.40055(11) 0.2445(3) 0.0443(12) Uani 1 1 d . . . . .
H123 H 0.7249 0.3895 0.2814 0.053 Uiso 1 1 calc R U . . .
C124 C 0.7660(4) 0.42662(11) 0.2613(3) 0.0467(12) Uani 1 1 d . . . . .
H124 H 0.7617 0.4329 0.3093 0.056 Uiso 1 1 calc R U . . .
C125 C 0.7935(4) 0.44357(9) 0.2100(3) 0.0369(10) Uani 1 1 d . . . . .
C126 C 0.8023(3) 0.43320(9) 0.1418(3) 0.0323(9) Uani 1 1 d . . . . .
H126 H 0.8236 0.4444 0.1060 0.039 Uiso 1 1 calc R U . . .
C127 C 0.7222(4) 0.36203(9) 0.1627(3) 0.0350(10) Uani 1 1 d . . . . .
C128 C 0.7652(4) 0.34309(11) 0.2114(3) 0.0511(14) Uani 1 1 d . . . . .
H128 H 0.8166 0.3478 0.2502 0.061 Uiso 1 1 calc R U . . .
C129 C 0.7340(5) 0.31717(11) 0.2041(4) 0.0623(17) Uani 1 1 d . . . . .
H129 H 0.7646 0.3046 0.2384 0.075 Uiso 1 1 calc R U . . .
C130 C 0.6600(5) 0.30911(10) 0.1487(3) 0.0508(13) Uani 1 1 d . . . . .
C131 C 0.6181(4) 0.32792(10) 0.0998(3) 0.0455(12) Uani 1 1 d . . . . .
H131 H 0.5674 0.3230 0.0607 0.055 Uiso 1 1 calc R U . . .
C132 C 0.6486(4) 0.35416(9) 0.1064(3) 0.0403(11) Uani 1 1 d . . . . .
H132 H 0.6183 0.3667 0.0718 0.048 Uiso 1 1 calc R U . . .
C133 C 0.8123(4) 0.47304(11) 0.2239(3) 0.0469(12) Uani 1 1 d . . . . .
C134 C 0.8070(6) 0.48026(13) 0.3035(4) 0.0662(18) Uani 1 1 d . . . . .
H13A H 0.8549 0.4697 0.3364 0.099 Uiso 1 1 calc R U . . .
H13B H 0.7397 0.4769 0.3141 0.099 Uiso 1 1 calc R U . . .
H13C H 0.8228 0.4989 0.3112 0.099 Uiso 1 1 calc R U . . .
C135 C 0.9153(5) 0.48009(13) 0.2076(4) 0.071(2) Uani 1 1 d . . . . .
H13D H 0.9268 0.4989 0.2155 0.107 Uiso 1 1 calc R U . . .
H13E H 0.9198 0.4757 0.1563 0.107 Uiso 1 1 calc R U . . .
H13F H 0.9657 0.4702 0.2404 0.107 Uiso 1 1 calc R U . . .
C136 C 0.7333(6) 0.48848(12) 0.1745(4) 0.0676(18) Uani 1 1 d . . . . .
H13G H 0.6673 0.4828 0.1828 0.101 Uiso 1 1 calc R U . . .
H13H H 0.7403 0.4855 0.1229 0.101 Uiso 1 1 calc R U . . .
H13I H 0.7415 0.5072 0.1857 0.101 Uiso 1 1 calc R U . . .
C137 C 0.6246(7) 0.28043(12) 0.1428(6) 0.091(3) Uani 1 1 d . U . . .
C138 C 0.6024(15) 0.2714(3) 0.2157(10) 0.204(6) Uani 1 1 d . U . . .
H13J H 0.5896 0.2525 0.2139 0.306 Uiso 1 1 calc R U . . .
H13K H 0.5436 0.2806 0.2274 0.306 Uiso 1 1 calc R U . . .
H13L H 0.6594 0.2751 0.2538 0.306 Uiso 1 1 calc R U . . .
C139 C 0.5280(11) 0.2770(2) 0.0996(10) 0.181(6) Uani 1 1 d . U . . .
H13M H 0.5345 0.2762 0.0474 0.271 Uiso 1 1 calc R U . . .
H13N H 0.4853 0.2918 0.1080 0.271 Uiso 1 1 calc R U . . .
H13O H 0.4984 0.2607 0.1141 0.271 Uiso 1 1 calc R U . . .
C140 C 0.7028(11) 0.2635(2) 0.1307(12) 0.207(7) Uani 1 1 d . U . . .
H14D H 0.6905 0.2460 0.1490 0.311 Uiso 1 1 calc R U . . .
H14E H 0.7660 0.2702 0.1569 0.311 Uiso 1 1 calc R U . . .
H14F H 0.7060 0.2626 0.0779 0.311 Uiso 1 1 calc R U . . .
C141 C 0.6820(3) 0.39852(8) -0.0274(2) 0.0294(9) Uani 1 1 d . . . . .
C142 C 0.6666(3) 0.38551(10) -0.0950(3) 0.0367(10) Uani 1 1 d . . . . .
C143 C 0.5733(4) 0.38809(13) -0.1372(3) 0.0544(15) Uani 1 1 d . . . . .
H143 H 0.5596 0.3788 -0.1824 0.065 Uiso 1 1 calc R U . . .
C144 C 0.4998(4) 0.40360(14) -0.1160(3) 0.0559(15) Uani 1 1 d . . . . .
H144 H 0.4372 0.4048 -0.1468 0.067 Uiso 1 1 calc R U . . .
C145 C 0.5160(4) 0.41746(10) -0.0503(3) 0.0380(10) Uani 1 1 d . . . . .
C146 C 0.6075(3) 0.41399(9) -0.0059(2) 0.0322(9) Uani 1 1 d . . . . .
H146 H 0.6195 0.4224 0.0406 0.039 Uiso 1 1 calc R U . . .
C147 C 0.7454(4) 0.37026(10) -0.1248(3) 0.0367(10) Uani 1 1 d . . . . .
C148 C 0.7329(4) 0.34347(10) -0.1381(3) 0.0385(10) Uani 1 1 d . . . . .
H148 H 0.6786 0.3346 -0.1224 0.046 Uiso 1 1 calc R U . . .
C149 C 0.7985(4) 0.32965(10) -0.1739(3) 0.0417(11) Uani 1 1 d . . . . .
H149 H 0.7890 0.3114 -0.1818 0.050 Uiso 1 1 calc R U . . .
C150 C 0.8792(4) 0.34213(9) -0.1987(3) 0.0375(10) Uani 1 1 d . . . . .
C151 C 0.8931(4) 0.36849(10) -0.1832(3) 0.0378(10) Uani 1 1 d . . . . .
H151 H 0.9490 0.3772 -0.1970 0.045 Uiso 1 1 calc R U . . .
C152 C 0.8270(4) 0.38234(10) -0.1477(3) 0.0396(11) Uani 1 1 d . . . . .
H152 H 0.8376 0.4005 -0.1389 0.047 Uiso 1 1 calc R U . . .
C153 C 0.4362(4) 0.43558(13) -0.0287(3) 0.0503(14) Uani 1 1 d . . . . .
C154 C 0.4722(5) 0.45050(17) 0.0422(4) 0.081(2) Uani 1 1 d . . . . .
H15D H 0.4862 0.4381 0.0832 0.121 Uiso 1 1 calc R U . . .
H15E H 0.4206 0.4628 0.0520 0.121 Uiso 1 1 calc R U . . .
H15F H 0.5330 0.4601 0.0371 0.121 Uiso 1 1 calc R U . . .
C155 C 0.3440(5) 0.41950(17) -0.0194(5) 0.077(2) Uani 1 1 d . . . . .
H15G H 0.3196 0.4103 -0.0655 0.115 Uiso 1 1 calc R U . . .
H15H H 0.2919 0.4312 -0.0069 0.115 Uiso 1 1 calc R U . . .
H15I H 0.3614 0.4067 0.0201 0.115 Uiso 1 1 calc R U . . .
C156 C 0.4096(5) 0.45606(14) -0.0897(4) 0.0667(18) Uani 1 1 d . . . . .
H15J H 0.4683 0.4668 -0.0936 0.100 Uiso 1 1 calc R U . . .
H15K H 0.3559 0.4673 -0.0778 0.100 Uiso 1 1 calc R U . . .
H15L H 0.3878 0.4472 -0.1367 0.100 Uiso 1 1 calc R U . . .
C157 C 0.9463(4) 0.32669(11) -0.2436(3) 0.0492(13) Uani 1 1 d . . . . .
C158 C 0.9970(6) 0.30449(13) -0.1954(4) 0.071(2) Uani 1 1 d . . . . .
H15M H 1.0379 0.2941 -0.2239 0.107 Uiso 1 1 calc R U . . .
H15N H 0.9462 0.2933 -0.1790 0.107 Uiso 1 1 calc R U . . .
H15O H 1.0392 0.3119 -0.1524 0.107 Uiso 1 1 calc R U . . .
C159 C 1.0250(5) 0.34348(12) -0.2693(4) 0.0591(16) Uani 1 1 d . . . . .
H15P H 0.9933 0.3573 -0.3016 0.089 Uiso 1 1 calc R U . . .
H15Q H 1.0666 0.3327 -0.2964 0.089 Uiso 1 1 calc R U . . .
H15R H 1.0665 0.3514 -0.2266 0.089 Uiso 1 1 calc R U . . .
C160 C 0.8826(6) 0.31480(15) -0.3114(4) 0.073(2) Uani 1 1 d . . . . .
H16D H 0.8528 0.3289 -0.3438 0.110 Uiso 1 1 calc R U . . .
H16E H 0.8298 0.3041 -0.2960 0.110 Uiso 1 1 calc R U . . .
H16F H 0.9243 0.3038 -0.3380 0.110 Uiso 1 1 calc R U . . .
C161 C 0.9247(13) 0.3162(2) 0.0112(6) 0.170(7) Uani 1 1 d . U . . .
H16G H 0.8747 0.3034 -0.0119 0.204 Uiso 1 1 calc R U . . .
H16H H 0.9868 0.3159 -0.0106 0.204 Uiso 1 1 calc R U . . .
C162 C 0.9344(9) 0.31733(17) 0.0727(7) 0.115(4) Uani 1 1 d . U . . .
H16I H 1.0039 0.3181 0.0983 0.138 Uiso 1 1 calc R U . . .
H16J H 0.8917 0.3056 0.0970 0.138 Uiso 1 1 calc R U . . .
F1 F 0.6412(4) 0.22513(10) 0.7406(3) 0.1122(18) Uani 1 1 d . . . . .
F2 F 0.8337(5) 0.23361(14) 0.7624(5) 0.139(2) Uani 1 1 d . . . . .
F3 F 0.7471(5) 0.21383(10) 0.8675(4) 0.126(2) Uani 1 1 d . . . . .
F4 F 0.8204(5) 0.26149(11) 0.8788(4) 0.122(2) Uani 1 1 d . . . . .
F5 F 0.6393(9) 0.25299(12) 0.8557(4) 0.196(5) Uani 1 1 d . . . . .
F6 F 0.7095(4) 0.27349(9) 0.7522(3) 0.0982(16) Uani 1 1 d . . . . .
F7 F 0.1435(4) 0.39877(9) 0.8313(2) 0.0897(14) Uani 1 1 d . . . . .
F8 F 0.2634(3) 0.42362(10) 0.7556(3) 0.0851(13) Uani 1 1 d . . . . .
F9 F 0.0985(4) 0.40189(9) 0.6876(2) 0.0916(15) Uani 1 1 d . . . . .
F10 F 0.1590(3) 0.45019(8) 0.8394(2) 0.0780(12) Uani 1 1 d . . . . .
F11 F -0.0061(3) 0.42756(11) 0.7716(3) 0.0957(15) Uani 1 1 d . . . . .
F12 F 0.1130(4) 0.45310(8) 0.6943(2) 0.0821(12) Uani 1 1 d . . . . .
P1 P 0.44810(9) 0.37365(2) 0.50969(6) 0.0293(2) Uani 1 1 d . . . . .
P2 P 0.80164(8) 0.39622(2) 0.03240(6) 0.0276(2) Uani 1 1 d . . . . .
Sb1 Sb 0.72862(4) 0.24375(2) 0.81028(4) 0.07401(15) Uani 1 1 d . . . . .
Sb2 Sb 0.12863(3) 0.42600(2) 0.76322(2) 0.05404(11) Uani 1 1 d . . . . .

loop_
_atom_site_aniso_label
_atom_site_aniso_U_11
_atom_site_aniso_U_22
_atom_site_aniso_U_33
_atom_site_aniso_U_23
_atom_site_aniso_U_13
_atom_site_aniso_U_12
Au1 0.04692(11) 0.03031(9) 0.03599(10) 0.00499(7) 0.00176(8) -0.00623(7)
Au2 0.03938(10) 0.03032(9) 0.04626(11) 0.00216(7) 0.00501(8) 0.00882(7)
C1 0.044(3) 0.028(2) 0.028(2) 0.0038(17) 0.0067(19) 0.0041(18)
C2 0.044(3) 0.038(2) 0.031(2) 0.0017(19) 0.009(2) 0.003(2)
C3 0.045(3) 0.046(3) 0.060(3) -0.003(3) 0.022(3) 0.004(2)
C4 0.067(4) 0.037(3) 0.062(4) -0.005(3) 0.030(3) 0.005(3)
C5 0.061(3) 0.032(2) 0.043(3) -0.002(2) 0.021(2) -0.004(2)
C6 0.045(3) 0.032(2) 0.035(2) 0.0027(19) 0.010(2) -0.004(2)
C7 0.034(2) 0.043(3) 0.039(3) -0.001(2) 0.006(2) 0.001(2)
C8 0.040(3) 0.056(3) 0.036(3) -0.003(2) 0.009(2) 0.001(2)
C9 0.043(3) 0.062(3) 0.039(3) -0.013(2) 0.003(2) 0.000(3)
C10 0.034(2) 0.049(3) 0.046(3) -0.007(2) 0.001(2) 0.001(2)
C11 0.046(3) 0.055(3) 0.048(3) -0.009(3) 0.016(2) -0.007(2)
C12 0.047(3) 0.050(3) 0.041(3) -0.009(2) 0.012(2) -0.006(2)
C13 0.071(4) 0.037(3) 0.068(4) -0.009(3) 0.032(3) -0.011(3)
C14 0.104(6) 0.058(4) 0.069(5) -0.023(3) 0.024(4) -0.019(4)
C15 0.118(7) 0.034(3) 0.096(6) -0.002(3) 0.037(5) -0.008(4)
C16 0.085(5) 0.055(4) 0.131(7) -0.041(4) 0.051(5) -0.037(4)
C17 0.039(3) 0.071(4) 0.061(4) -0.019(3) 0.003(3) -0.005(3)
C18 0.054(4) 0.081(5) 0.067(4) -0.028(4) -0.006(3) -0.008(3)
C19 0.100(6) 0.071(5) 0.086(6) -0.010(4) -0.002(5) -0.042(4)
C20 0.055(4) 0.129(8) 0.072(5) -0.011(5) -0.015(4) 0.007(4)
C21 0.034(2) 0.029(2) 0.027(2) 0.0019(16) 0.0035(17) -0.0035(17)
C22 0.034(2) 0.026(2) 0.030(2) -0.0009(17) -0.0003(17) -0.0053(17)
C23 0.044(3) 0.036(2) 0.032(2) -0.0019(19) 0.007(2) -0.006(2)
C24 0.051(3) 0.040(3) 0.025(2) 0.0034(19) 0.005(2) -0.007(2)
C25 0.042(2) 0.031(2) 0.027(2) 0.0075(17) -0.0004(18) -0.0053(19)
C26 0.042(2) 0.028(2) 0.031(2) 0.0019(17) 0.0027(19) 0.0014(18)
C27 0.039(2) 0.030(2) 0.032(2) -0.0002(18) 0.0050(19) 0.0002(18)
C28 0.058(3) 0.036(3) 0.054(3) 0.004(2) -0.021(3) -0.006(2)
C29 0.070(4) 0.026(2) 0.072(4) 0.002(2) -0.024(3) -0.011(2)
C30 0.049(3) 0.027(2) 0.042(3) 0.0045(19) 0.002(2) 0.001(2)
C31 0.043(3) 0.030(2) 0.051(3) -0.002(2) -0.008(2) 0.005(2)
C32 0.038(3) 0.028(2) 0.055(3) -0.003(2) -0.002(2) -0.0015(19)
C33 0.063(3) 0.031(2) 0.037(3) 0.011(2) 0.000(2) -0.001(2)
C34 0.091(5) 0.041(3) 0.056(4) 0.014(3) 0.002(3) -0.017(3)
C35 0.114(6) 0.037(3) 0.061(4) 0.017(3) 0.019(4) 0.022(3)
C36 0.074(4) 0.054(4) 0.055(4) 0.020(3) -0.020(3) -0.001(3)
C37 0.063(4) 0.031(3) 0.059(4) 0.007(2) -0.005(3) 0.003(2)
C38 0.49(3) 0.085(8) 0.106(9) -0.030(6) -0.078(14) 0.164(14)
C39 0.164(12) 0.118(9) 0.31(2) 0.155(13) 0.095(14) 0.063(9)
C40 0.130(10) 0.056(5) 0.35(2) 0.078(9) -0.121(12) -0.013(5)
C41 0.033(2) 0.033(2) 0.028(2) 0.0008(17) 0.0006(17) 0.0010(18)
C42 0.035(2) 0.043(3) 0.029(2) 0.0048(19) 0.0024(18) -0.005(2)
C43 0.040(3) 0.068(4) 0.035(3) 0.017(2) -0.005(2) -0.009(3)
C44 0.041(3) 0.069(4) 0.041(3) 0.013(3) -0.002(2) -0.010(3)
C45 0.035(2) 0.042(3) 0.044(3) 0.006(2) 0.006(2) -0.004(2)
C46 0.041(2) 0.034(2) 0.032(2) 0.0073(18) 0.0046(19) 0.0012(19)
C47 0.038(2) 0.048(3) 0.024(2) 0.0043(19) -0.0004(18) -0.006(2)
C48 0.041(3) 0.052(3) 0.039(3) 0.009(2) 0.003(2) -0.007(2)
C49 0.050(3) 0.055(3) 0.043(3) 0.018(2) 0.001(2) -0.011(3)
C50 0.043(3) 0.072(4) 0.033(3) 0.012(3) -0.002(2) -0.015(3)
C51 0.035(3) 0.068(4) 0.037(3) 0.004(2) 0.002(2) -0.007(2)
C52 0.042(3) 0.061(3) 0.026(2) 0.005(2) -0.003(2) -0.003(2)
C53 0.041(3) 0.079(4) 0.086(5) 0.035(4) 0.009(3) -0.021(3)
C54 0.172(11) 0.151(8) 0.137(8) 0.039(6) -0.007(7) -0.085(7)
C55 0.088(6) 0.207(10) 0.222(13) 0.109(9) 0.068(7) 0.012(6)
C56 0.082(5) 0.180(9) 0.133(7) 0.102(7) -0.005(5) -0.055(6)
C57 0.059(4) 0.098(5) 0.052(4) 0.026(4) 0.011(3) -0.019(4)
C58 0.44(3) 0.263(19) 0.135(11) -0.070(12) 0.155(16) -0.28(2)
C59 0.137(11) 0.260(18) 0.167(12) 0.120(13) 0.107(10) 0.043(11)
C60 0.105(8) 0.316(19) 0.090(7) 0.127(10) 0.027(6) 0.000(10)
C61 0.093(6) 0.067(6) 0.303(17) 0.096(8) -0.004(9) -0.034(5)
C62 0.114(7) 0.054(5) 0.269(16) 0.075(7) -0.008(9) -0.025(5)
C101 0.031(2) 0.034(2) 0.026(2) 0.0024(17) 0.0048(17) 0.0033(17)
C102 0.031(2) 0.035(2) 0.033(2) 0.0050(18) 0.0023(18) 0.0044(18)
C103 0.031(2) 0.050(3) 0.058(3) 0.016(3) 0.012(2) 0.002(2)
C104 0.041(3) 0.042(3) 0.061(3) 0.020(2) 0.016(2) 0.001(2)
C105 0.042(3) 0.037(3) 0.043(3) 0.011(2) 0.009(2) 0.008(2)
C106 0.033(2) 0.030(2) 0.038(2) 0.0033(18) 0.0060(19) 0.0056(18)
C107 0.025(2) 0.038(2) 0.039(2) 0.0069(19) 0.0014(18) 0.0043(18)
C108 0.042(3) 0.046(3) 0.035(2) 0.003(2) 0.005(2) 0.012(2)
C109 0.045(3) 0.048(3) 0.033(2) 0.005(2) -0.002(2) 0.007(2)
C110 0.032(2) 0.035(2) 0.046(3) 0.001(2) -0.006(2) 0.0024(19)
C111 0.040(3) 0.047(3) 0.045(3) -0.003(2) 0.006(2) 0.009(2)
C112 0.045(3) 0.049(3) 0.037(3) 0.005(2) 0.008(2) 0.007(2)
C113 0.050(3) 0.048(3) 0.071(4) 0.030(3) 0.013(3) 0.013(3)
C114 0.071(6) 0.129(9) 0.277(16) 0.143(10) 0.038(8) 0.049(6)
C115 0.146(11) 0.050(5) 0.41(3) 0.061(10) -0.108(14) 0.007(6)
C116 0.198(14) 0.236(16) 0.098(8) 0.104(10) 0.035(8) 0.129(13)
C117 0.045(3) 0.033(2) 0.053(3) 0.003(2) -0.008(2) 0.007(2)
C118 0.065(4) 0.072(4) 0.057(4) 0.016(3) -0.012(3) 0.020(3)
C119 0.063(4) 0.037(3) 0.100(6) 0.000(3) -0.021(4) 0.007(3)
C120 0.040(3) 0.048(3) 0.087(5) 0.007(3) 0.000(3) 0.014(2)
C121 0.027(2) 0.032(2) 0.030(2) 0.0032(17) 0.0027(17) 0.0038(17)
C122 0.034(2) 0.035(2) 0.031(2) 0.0042(18) -0.0004(18) 0.0007(18)
C123 0.056(3) 0.046(3) 0.033(3) 0.004(2) 0.013(2) -0.005(2)
C124 0.064(3) 0.046(3) 0.031(3) -0.004(2) 0.011(2) -0.004(3)
C125 0.038(2) 0.036(2) 0.037(2) -0.0033(19) 0.005(2) -0.0012(19)
C126 0.033(2) 0.031(2) 0.032(2) 0.0033(18) 0.0039(18) 0.0028(18)
C127 0.040(2) 0.030(2) 0.036(2) 0.0042(18) 0.008(2) 0.0013(18)
C128 0.056(3) 0.042(3) 0.048(3) 0.011(2) -0.013(3) -0.004(2)
C129 0.071(4) 0.038(3) 0.071(4) 0.020(3) -0.011(3) 0.006(3)
C130 0.057(3) 0.030(2) 0.064(4) 0.008(2) 0.005(3) -0.001(2)
C131 0.044(3) 0.038(3) 0.051(3) 0.002(2) -0.003(2) -0.005(2)
C132 0.045(3) 0.034(2) 0.041(3) 0.007(2) 0.002(2) -0.001(2)
C133 0.057(3) 0.041(3) 0.045(3) -0.006(2) 0.013(2) -0.004(2)
C134 0.099(5) 0.048(3) 0.055(4) -0.018(3) 0.020(4) -0.014(3)
C135 0.074(5) 0.054(4) 0.091(5) -0.015(4) 0.030(4) -0.020(3)
C136 0.091(5) 0.039(3) 0.070(4) 0.001(3) 0.000(4) 0.006(3)
C137 0.098(5) 0.026(3) 0.143(8) 0.016(4) -0.004(5) -0.009(3)
C138 0.282(16) 0.106(9) 0.225(10) 0.018(7) 0.038(9) -0.092(10)
C139 0.158(8) 0.071(6) 0.291(14) 0.024(8) -0.039(9) -0.038(6)
C140 0.155(9) 0.058(6) 0.41(2) -0.055(9) 0.034(10) -0.011(6)
C141 0.027(2) 0.031(2) 0.030(2) 0.0030(17) 0.0029(17) 0.0004(16)
C142 0.033(2) 0.042(3) 0.035(2) -0.003(2) 0.0034(19) 0.0026(19)
C143 0.043(3) 0.072(4) 0.043(3) -0.024(3) -0.006(2) 0.003(3)
C144 0.033(3) 0.085(4) 0.047(3) -0.011(3) -0.005(2) 0.012(3)
C145 0.033(2) 0.047(3) 0.033(2) 0.004(2) 0.0033(19) 0.008(2)
C146 0.033(2) 0.035(2) 0.029(2) 0.0039(18) 0.0043(17) 0.0061(18)
C147 0.037(2) 0.041(3) 0.029(2) -0.0080(19) -0.0007(19) 0.003(2)
C148 0.038(2) 0.040(3) 0.037(3) -0.002(2) 0.005(2) -0.002(2)
C149 0.047(3) 0.036(2) 0.043(3) -0.005(2) 0.009(2) -0.002(2)
C150 0.039(2) 0.035(2) 0.037(2) -0.0010(19) 0.003(2) 0.001(2)
C151 0.034(2) 0.042(3) 0.037(2) -0.004(2) 0.0021(19) -0.003(2)
C152 0.035(2) 0.039(3) 0.042(3) -0.011(2) -0.001(2) 0.001(2)
C153 0.034(3) 0.072(4) 0.044(3) 0.008(3) 0.006(2) 0.021(3)
C154 0.059(4) 0.119(6) 0.063(4) -0.020(4) 0.005(3) 0.050(4)
C155 0.038(3) 0.110(6) 0.085(5) 0.022(5) 0.019(3) 0.019(4)
C156 0.060(4) 0.076(4) 0.063(4) 0.013(3) 0.004(3) 0.027(3)
C157 0.051(3) 0.043(3) 0.055(3) -0.007(2) 0.015(3) 0.005(2)
C158 0.072(4) 0.057(4) 0.093(5) 0.017(4) 0.037(4) 0.025(3)
C159 0.060(4) 0.055(3) 0.069(4) -0.006(3) 0.032(3) 0.005(3)
C160 0.085(5) 0.081(5) 0.059(4) -0.033(4) 0.026(4) -0.013(4)
C161 0.318(19) 0.080(6) 0.099(6) -0.011(5) -0.007(8) 0.137(10)
C162 0.155(10) 0.057(5) 0.125(7) 0.013(5) -0.004(7) 0.050(6)
F1 0.123(4) 0.078(3) 0.130(5) -0.006(3) 0.000(4) -0.037(3)
F2 0.102(4) 0.141(5) 0.188(7) -0.008(5) 0.062(5) 0.009(4)
F3 0.123(5) 0.080(3) 0.167(6) 0.052(4) -0.001(4) -0.012(3)
F4 0.134(5) 0.094(4) 0.125(5) 0.006(3) -0.018(4) -0.040(3)
F5 0.436(15) 0.066(3) 0.098(5) -0.002(3) 0.075(7) 0.016(6)
F6 0.128(4) 0.056(2) 0.107(4) 0.014(2) 0.006(3) -0.015(3)
F7 0.140(4) 0.073(3) 0.057(2) 0.009(2) 0.019(3) -0.026(3)
F8 0.073(3) 0.105(3) 0.081(3) -0.001(3) 0.024(2) 0.006(2)
F9 0.148(4) 0.079(3) 0.051(2) -0.019(2) 0.026(3) -0.037(3)
F10 0.086(3) 0.077(3) 0.076(3) -0.031(2) 0.026(2) -0.032(2)
F11 0.066(3) 0.138(4) 0.086(3) -0.021(3) 0.022(2) -0.032(3)
F12 0.106(3) 0.067(3) 0.077(3) 0.017(2) 0.026(2) 0.004(2)
P1 0.0354(6) 0.0269(5) 0.0248(5) 0.0032(4) 0.0021(4) 0.0000(4)
P2 0.0283(5) 0.0278(5) 0.0259(5) 0.0029(4) 0.0019(4) 0.0043(4)
Sb1 0.0698(3) 0.0518(3) 0.1005(4) 0.0096(2) 0.0134(3) -0.0091(2)
Sb2 0.0672(3) 0.0533(2) 0.0437(2) -0.00666(16) 0.01516(18) -0.01971(19)

loop_
_atom_type_symbol
_atom_type_description
_atom_type_scat_dispersion_real
_atom_type_scat_dispersion_imag
_atom_type_scat_source
C C 0.0033 0.0016 'International Tables Vol C Tables 4.2.6.8 and 6.1.1.4'
H H 0.0000 0.0000 'International Tables Vol C Tables 4.2.6.8 and 6.1.1.4'
F F 0.0171 0.0103 'International Tables Vol C Tables 4.2.6.8 and 6.1.1.4'
P P 0.1023 0.0942 'International Tables Vol C Tables 4.2.6.8 and 6.1.1.4'
Sb Sb -0.5866 1.5461 'International Tables Vol C Tables 4.2.6.8 and 6.1.1.4'
Au Au -2.0133 8.8022 'International Tables Vol C Tables 4.2.6.8 and 6.1.1.4'

loop_
_geom_angle_atom_site_label_1
_geom_angle_atom_site_label_2
_geom_angle_atom_site_label_3
_geom_angle
_geom_angle_site_symmetry_1
_geom_angle_site_symmetry_3
_geom_angle_publ_flag
C61 Au1 C62 28.4(4) . . ?
C61 Au1 P1 165.3(4) . . ?
C62 Au1 P1 165.7(3) . . ?
C161 Au2 C162 29.4(3) . . ?
C161 Au2 P2 169.8(3) . . ?
C162 Au2 P2 160.8(3) . . ?
C2 C1 C6 121.1(4) . . ?
C2 C1 P1 122.6(4) . . ?
C6 C1 P1 116.1(4) . . ?
C1 C2 C3 115.5(5) . . ?
C1 C2 C7 126.0(4) . . ?
C3 C2 C7 118.4(5) . . ?
C4 C3 C2 123.1(5) . . ?
C4 C3 H3 118.4 . . ?
C2 C3 H3 118.4 . . ?
C3 C4 C5 120.9(5) . . ?
C3 C4 H4 119.6 . . ?
C5 C4 H4 119.6 . . ?
C4 C5 C6 117.3(5) . . ?
C4 C5 C13 121.2(5) . . ?
C6 C5 C13 121.5(5) . . ?
C5 C6 C1 122.0(5) . . ?
C5 C6 H6 119.0 . . ?
C1 C6 H6 119.0 . . ?
C8 C7 C12 117.4(5) . . ?
C8 C7 C2 122.5(5) . . ?
C12 C7 C2 119.9(4) . . ?
C9 C8 C7 121.3(5) . . ?
C9 C8 H8 119.3 . . ?
C7 C8 H8 119.3 . . ?
C10 C9 C8 121.7(5) . . ?
C10 C9 H9 119.2 . . ?
C8 C9 H9 119.2 . . ?
C9 C10 C11 116.6(5) . . ?
C9 C10 C17 123.6(5) . . ?
C11 C10 C17 119.8(5) . . ?
C12 C11 C10 122.3(5) . . ?
C12 C11 H11 118.8 . . ?
C10 C11 H11 118.8 . . ?
C11 C12 C7 120.6(5) . . ?
C11 C12 H12 119.7 . . ?
C7 C12 H12 119.7 . . ?
C16 C13 C14 109.3(7) . . ?
C16 C13 C5 112.9(5) . . ?
C14 C13 C5 108.3(5) . . ?
C16 C13 C15 108.2(6) . . ?
C14 C13 C15 109.7(6) . . ?
C5 C13 C15 108.5(6) . . ?
C13 C14 H14A 109.5 . . ?
C13 C14 H14B 109.5 . . ?
H14A C14 H14B 109.5 . . ?
C13 C14 H14C 109.5 . . ?
H14A C14 H14C 109.5 . . ?
H14B C14 H14C 109.5 . . ?
C13 C15 H15A 109.5 . . ?
C13 C15 H15B 109.5 . . ?
H15A C15 H15B 109.5 . . ?
C13 C15 H15C 109.5 . . ?
H15A C15 H15C 109.5 . . ?
H15B C15 H15C 109.5 . . ?
C13 C16 H16A 109.5 . . ?
C13 C16 H16B 109.5 . . ?
H16A C16 H16B 109.5 . . ?
C13 C16 H16C 109.5 . . ?
H16A C16 H16C 109.5 . . ?
H16B C16 H16C 109.5 . . ?
C20 C17 C18 108.8(6) . . ?
C20 C17 C19 108.7(7) . . ?
C18 C17 C19 109.8(6) . . ?
C20 C17 C10 108.5(6) . . ?
C18 C17 C10 111.4(5) . . ?
C19 C17 C10 109.5(5) . . ?
C17 C18 H18A 109.5 . . ?
C17 C18 H18B 109.5 . . ?
H18A C18 H18B 109.5 . . ?
C17 C18 H18C 109.5 . . ?
H18A C18 H18C 109.5 . . ?
H18B C18 H18C 109.5 . . ?
C17 C19 H19A 109.5 . . ?
C17 C19 H19B 109.5 . . ?
H19A C19 H19B 109.5 . . ?
C17 C19 H19C 109.5 . . ?
H19A C19 H19C 109.5 . . ?
H19B C19 H19C 109.5 . . ?
C17 C20 H20A 109.5 . . ?
C17 C20 H20B 109.5 . . ?
H20A C20 H20B 109.5 . . ?
C17 C20 H20C 109.5 . . ?
H20A C20 H20C 109.5 . . ?
H20B C20 H20C 109.5 . . ?
C26 C21 C22 120.3(4) . . ?
C26 C21 P1 118.8(3) . . ?
C22 C21 P1 120.9(3) . . ?
C23 C22 C21 117.3(4) . . ?
C23 C22 C27 119.7(4) . . ?
C21 C22 C27 123.0(4) . . ?
C24 C23 C22 121.5(5) . . ?
C24 C23 H23 119.3 . . ?
C22 C23 H23 119.3 . . ?
C23 C24 C25 121.6(4) . . ?
C23 C24 H24 119.2 . . ?
C25 C24 H24 119.2 . . ?
C26 C25 C24 117.2(4) . . ?
C26 C25 C33 121.9(4) . . ?
C24 C25 C33 121.0(4) . . ?
C25 C26 C21 122.1(4) . . ?
C25 C26 H26 119.0 . . ?
C21 C26 H26 119.0 . . ?
C32 C27 C28 118.0(4) . . ?
C32 C27 C22 121.6(4) . . ?
C28 C27 C22 120.5(4) . . ?
C27 C28 C29 120.6(5) . . ?
C27 C28 H28 119.7 . . ?
C29 C28 H28 119.7 . . ?
C28 C29 C30 121.9(5) . . ?
C28 C29 H29 119.1 . . ?
C30 C29 H29 119.1 . . ?
C31 C30 C29 116.9(5) . . ?
C31 C30 C37 121.8(5) . . ?
C29 C30 C37 121.3(5) . . ?
C30 C31 C32 121.9(5) . . ?
C30 C31 H31 119.1 . . ?
C32 C31 H31 119.1 . . ?
C27 C32 C31 120.8(5) . . ?
C27 C32 H32 119.6 . . ?
C31 C32 H32 119.6 . . ?
C35 C33 C34 108.4(5) . . ?
C35 C33 C36 109.8(6) . . ?
C34 C33 C36 109.6(5) . . ?
C35 C33 C25 112.3(4) . . ?
C34 C33 C25 108.5(5) . . ?
C36 C33 C25 108.2(4) . . ?
C33 C34 H34A 109.5 . . ?
C33 C34 H34B 109.5 . . ?
H34A C34 H34B 109.5 . . ?
C33 C34 H34C 109.5 . . ?
H34A C34 H34C 109.5 . . ?
H34B C34 H34C 109.5 . . ?
C33 C35 H35A 109.5 . . ?
C33 C35 H35B 109.5 . . ?
H35A C35 H35B 109.5 . . ?
C33 C35 H35C 109.5 . . ?
H35A C35 H35C 109.5 . . ?
H35B C35 H35C 109.5 . . ?
C33 C36 H36A 109.5 . . ?
C33 C36 H36B 109.5 . . ?
H36A C36 H36B 109.5 . . ?
C33 C36 H36C 109.5 . . ?
H36A C36 H36C 109.5 . . ?
H36B C36 H36C 109.5 . . ?
C38 C37 C40 111.8(11) . . ?
C38 C37 C39 106.4(12) . . ?
C40 C37 C39 105.4(11) . . ?
C38 C37 C30 110.6(6) . . ?
C40 C37 C30 113.0(5) . . ?
C39 C37 C30 109.4(6) . . ?
C37 C38 H38A 109.5 . . ?
C37 C38 H38B 109.5 . . ?
H38A C38 H38B 109.5 . . ?
C37 C38 H38C 109.5 . . ?
H38A C38 H38C 109.5 . . ?
H38B C38 H38C 109.5 . . ?
C37 C39 H39A 109.5 . . ?
C37 C39 H39B 109.5 . . ?
H39A C39 H39B 109.5 . . ?
C37 C39 H39C 109.5 . . ?
H39A C39 H39C 109.5 . . ?
H39B C39 H39C 109.5 . . ?
C37 C40 H40A 109.5 . . ?
C37 C40 H40B 109.5 . . ?
H40A C40 H40B 109.5 . . ?
C37 C40 H40C 109.5 . . ?
H40A C40 H40C 109.5 . . ?
H40B C40 H40C 109.5 . . ?
C42 C41 C46 119.9(4) . . ?
C42 C41 P1 121.2(4) . . ?
C46 C41 P1 118.8(3) . . ?
C43 C42 C41 116.7(4) . . ?
C43 C42 C47 118.0(4) . . ?
C41 C42 C47 125.3(4) . . ?
C44 C43 C42 122.4(5) . . ?
C44 C43 H43 118.8 . . ?
C42 C43 H43 118.8 . . ?
C43 C44 C45 121.3(5) . . ?
C43 C44 H44 119.3 . . ?
C45 C44 H44 119.3 . . ?
C46 C45 C44 116.8(5) . . ?
C46 C45 C53 121.9(5) . . ?
C44 C45 C53 121.3(5) . . ?
C45 C46 C41 122.7(4) . . ?
C45 C46 H46 118.6 . . ?
C41 C46 H46 118.6 . . ?
C52 C47 C48 119.0(5) . . ?
C52 C47 C42 121.4(5) . . ?
C48 C47 C42 119.0(5) . . ?
C47 C48 C49 119.9(5) . . ?
C47 C48 H48 120.1 . . ?
C49 C48 H48 120.1 . . ?
C50 C49 C48 121.4(5) . . ?
C50 C49 H49 119.3 . . ?
C48 C49 H49 119.3 . . ?
C51 C50 C49 118.2(5) . . ?
C51 C50 C57 122.1(6) . . ?
C49 C50 C57 119.7(6) . . ?
C50 C51 C52 121.4(5) . . ?
C50 C51 H51 119.3 . . ?
C52 C51 H51 119.3 . . ?
C47 C52 C51 119.9(5) . . ?
C47 C52 H52 120.0 . . ?
C51 C52 H52 120.0 . . ?
C55 C53 C56 126.6(9) . . ?
C55 C53 C45 111.7(7) . . ?
C56 C53 C45 113.0(6) . . ?
C55 C53 C54 94.7(10) . . ?
C56 C53 C54 99.8(9) . . ?
C45 C53 C54 105.8(7) . . ?
C53 C54 H54A 109.5 . . ?
C53 C54 H54B 109.5 . . ?
H54A C54 H54B 109.5 . . ?
C53 C54 H54C 109.5 . . ?
H54A C54 H54C 109.5 . . ?
H54B C54 H54C 109.5 . . ?
C53 C55 H55A 109.5 . . ?
C53 C55 H55B 109.5 . . ?
H55A C55 H55B 109.5 . . ?
C53 C55 H55C 109.5 . . ?
H55A C55 H55C 109.5 . . ?
H55B C55 H55C 109.5 . . ?
C53 C56 H56A 109.5 . . ?
C53 C56 H56B 109.5 . . ?
H56A C56 H56B 109.5 . . ?
C53 C56 H56C 109.5 . . ?
H56A C56 H56C 109.5 . . ?
H56B C56 H56C 109.5 . . ?
C58 C57 C60 111.7(12) . . ?
C58 C57 C50 110.5(7) . . ?
C60 C57 C50 109.9(6) . . ?
C58 C57 C59 106.9(12) . . ?
C60 C57 C59 106.1(9) . . ?
C50 C57 C59 111.6(7) . . ?
C57 C58 H58A 109.5 . . ?
C57 C58 H58B 109.5 . . ?
H58A C58 H58B 109.5 . . ?
C57 C58 H58C 109.5 . . ?
H58A C58 H58C 109.5 . . ?
H58B C58 H58C 109.5 . . ?
C57 C59 H59A 109.5 . . ?
C57 C59 H59B 109.5 . . ?
H59A C59 H59B 109.5 . . ?
C57 C59 H59C 109.5 . . ?
H59A C59 H59C 109.5 . . ?
H59B C59 H59C 109.5 . . ?
C57 C60 H60A 109.5 . . ?
C57 C60 H60B 109.5 . . ?
H60A C60 H60B 109.5 . . ?
C57 C60 H60C 109.5 . . ?
H60A C60 H60C 109.5 . . ?
H60B C60 H60C 109.5 . . ?
C62 C61 Au1 76.9(7) . . ?
C62 C61 H61A 115.7 . . ?
Au1 C61 H61A 115.7 . . ?
C62 C61 H61B 115.7 . . ?
Au1 C61 H61B 115.7 . . ?
H61A C61 H61B 112.7 . . ?
C61 C62 Au1 74.7(6) . . ?
C61 C62 H62A 116.0 . . ?
Au1 C62 H62A 116.0 . . ?
C61 C62 H62B 116.0 . . ?
Au1 C62 H62B 116.0 . . ?
H62A C62 H62B 113.0 . . ?
C106 C101 C102 119.1(4) . . ?
C106 C101 P2 117.4(3) . . ?
C102 C101 P2 123.3(3) . . ?
C103 C102 C101 117.6(4) . . ?
C103 C102 C107 117.8(4) . . ?
C101 C102 C107 124.5(4) . . ?
C104 C103 C102 121.9(5) . . ?
C104 C103 H103 119.1 . . ?
C102 C103 H103 119.1 . . ?
C103 C104 C105 121.5(5) . . ?
C103 C104 H104 119.2 . . ?
C105 C104 H104 119.2 . . ?
C106 C105 C104 116.7(4) . . ?
C106 C105 C113 121.2(5) . . ?
C104 C105 C113 122.1(5) . . ?
C105 C106 C101 123.2(4) . . ?
C105 C106 H106 118.4 . . ?
C101 C106 H106 118.4 . . ?
C108 C107 C112 117.5(4) . . ?
C108 C107 C102 122.1(4) . . ?
C112 C107 C102 120.3(4) . . ?
C109 C108 C107 120.1(5) . . ?
C109 C108 H108 120.0 . . ?
C107 C108 H108 120.0 . . ?
C110 C109 C108 122.4(5) . . ?
C110 C109 H109 118.8 . . ?
C108 C109 H109 118.8 . . ?
C109 C110 C111 116.8(4) . . ?
C109 C110 C117 123.9(5) . . ?
C111 C110 C117 119.3(5) . . ?
C112 C111 C110 121.6(5) . . ?
C112 C111 H111 119.2 . . ?
C110 C111 H111 119.2 . . ?
C111 C112 C107 121.6(5) . . ?
C111 C112 H112 119.2 . . ?
C107 C112 H112 119.2 . . ?
C114 C113 C116 109.5(10) . . ?
C114 C113 C115 110.3(10) . . ?
C116 C113 C115 103.1(10) . . ?
C114 C113 C105 115.1(5) . . ?
C116 C113 C105 108.9(6) . . ?
C115 C113 C105 109.3(6) . . ?
C113 C114 H11A 109.5 . . ?
C113 C114 H11B 109.5 . . ?
H11A C114 H11B 109.5 . . ?
C113 C114 H11C 109.5 . . ?
H11A C114 H11C 109.5 . . ?
H11B C114 H11C 109.5 . . ?
C113 C115 H11D 109.5 . . ?
C113 C115 H11E 109.5 . . ?
H11D C115 H11E 109.5 . . ?
C113 C115 H11F 109.5 . . ?
H11D C115 H11F 109.5 . . ?
H11E C115 H11F 109.5 . . ?
C113 C116 H11G 109.5 . . ?
C113 C116 H11H 109.5 . . ?
H11G C116 H11H 109.5 . . ?
C113 C116 H11I 109.5 . . ?
H11G C116 H11I 109.5 . . ?
H11H C116 H11I 109.5 . . ?
C119 C117 C110 110.0(4) . . ?
C119 C117 C118 109.7(5) . . ?
C110 C117 C118 111.6(5) . . ?
C119 C117 C120 108.8(5) . . ?
C110 C117 C120 108.7(4) . . ?
C118 C117 C120 108.0(5) . . ?
C117 C118 H11J 109.5 . . ?
C117 C118 H11K 109.5 . . ?
H11J C118 H11K 109.5 . . ?
C117 C118 H11L 109.5 . . ?
H11J C118 H11L 109.5 . . ?
H11K C118 H11L 109.5 . . ?
C117 C119 H11M 109.5 . . ?
C117 C119 H11N 109.5 . . ?
H11M C119 H11N 109.5 . . ?
C117 C119 H11O 109.5 . . ?
H11M C119 H11O 109.5 . . ?
H11N C119 H11O 109.5 . . ?
C117 C120 H12A 109.5 . . ?
C117 C120 H12B 109.5 . . ?
H12A C120 H12B 109.5 . . ?
C117 C120 H12C 109.5 . . ?
H12A C120 H12C 109.5 . . ?
H12B C120 H12C 109.5 . . ?
C126 C121 C122 119.7(4) . . ?
C126 C121 P2 117.2(3) . . ?
C122 C121 P2 123.1(3) . . ?
C123 C122 C121 116.7(4) . . ?
C123 C122 C127 117.6(4) . . ?
C121 C122 C127 125.6(4) . . ?
C124 C123 C122 122.2(5) . . ?
C124 C123 H123 118.9 . . ?
C122 C123 H123 118.9 . . ?
C125 C124 C123 121.6(5) . . ?
C125 C124 H124 119.2 . . ?
C123 C124 H124 119.2 . . ?
C124 C125 C126 116.8(5) . . ?
C124 C125 C133 123.9(5) . . ?
C126 C125 C133 119.3(4) . . ?
C125 C126 C121 122.9(4) . . ?
C125 C126 H126 118.5 . . ?
C121 C126 H126 118.5 . . ?
C128 C127 C132 117.7(5) . . ?
C128 C127 C122 119.9(5) . . ?
C132 C127 C122 122.2(4) . . ?
C127 C128 C129 120.7(5) . . ?
C127 C128 H128 119.6 . . ?
C129 C128 H128 119.6 . . ?
C130 C129 C128 122.2(5) . . ?
C130 C129 H129 118.9 . . ?
C128 C129 H129 118.9 . . ?
C131 C130 C129 117.0(5) . . ?
C131 C130 C137 121.6(6) . . ?
C129 C130 C137 121.4(6) . . ?
C130 C131 C132 121.5(5) . . ?
C130 C131 H131 119.2 . . ?
C132 C131 H131 119.2 . . ?
C127 C132 C131 120.8(5) . . ?
C127 C132 H132 119.6 . . ?
C131 C132 H132 119.6 . . ?
C136 C133 C134 108.4(5) . . ?
C136 C133 C135 110.3(6) . . ?
C134 C133 C135 108.4(5) . . ?
C136 C133 C125 108.9(5) . . ?
C134 C133 C125 111.4(5) . . ?
C135 C133 C125 109.5(5) . . ?
C133 C134 H13A 109.5 . . ?
C133 C134 H13B 109.5 . . ?
H13A C134 H13B 109.5 . . ?
C133 C134 H13C 109.5 . . ?
H13A C134 H13C 109.5 . . ?
H13B C134 H13C 109.5 . . ?
C133 C135 H13D 109.5 . . ?
C133 C135 H13E 109.5 . . ?
H13D C135 H13E 109.5 . . ?
C133 C135 H13F 109.5 . . ?
H13D C135 H13F 109.5 . . ?
H13E C135 H13F 109.5 . . ?
C133 C136 H13G 109.5 . . ?
C133 C136 H13H 109.5 . . ?
H13G C136 H13H 109.5 . . ?
C133 C136 H13I 109.5 . . ?
H13G C136 H13I 109.5 . . ?
H13H C136 H13I 109.5 . . ?
C140 C137 C139 118.9(12) . . ?
C140 C137 C138 102.3(12) . . ?
C139 C137 C138 99.5(12) . . ?
C140 C137 C130 111.0(8) . . ?
C139 C137 C130 113.8(7) . . ?
C138 C137 C130 109.6(9) . . ?
C137 C138 H13J 109.5 . . ?
C137 C138 H13K 109.5 . . ?
H13J C138 H13K 109.5 . . ?
C137 C138 H13L 109.5 . . ?
H13J C138 H13L 109.5 . . ?
H13K C138 H13L 109.5 . . ?
C137 C139 H13M 109.5 . . ?
C137 C139 H13N 109.5 . . ?
H13M C139 H13N 109.5 . . ?
C137 C139 H13O 109.5 . . ?
H13M C139 H13O 109.5 . . ?
H13N C139 H13O 109.5 . . ?
C137 C140 H14D 109.5 . . ?
C137 C140 H14E 109.5 . . ?
H14D C140 H14E 109.5 . . ?
C137 C140 H14F 109.5 . . ?
H14D C140 H14F 109.5 . . ?
H14E C140 H14F 109.5 . . ?
C146 C141 C142 120.5(4) . . ?
C146 C141 P2 119.2(3) . . ?
C142 C141 P2 120.3(3) . . ?
C143 C142 C141 116.9(4) . . ?
C143 C142 C147 119.2(4) . . ?
C141 C142 C147 123.9(4) . . ?
C144 C143 C142 122.4(5) . . ?
C144 C143 H143 118.8 . . ?
C142 C143 H143 118.8 . . ?
C143 C144 C145 121.1(5) . . ?
C143 C144 H144 119.5 . . ?
C145 C144 H144 119.5 . . ?
C144 C145 C146 116.9(5) . . ?
C144 C145 C153 120.9(5) . . ?
C146 C145 C153 122.2(5) . . ?
C141 C146 C145 122.1(4) . . ?
C141 C146 H146 119.0 . . ?
C145 C146 H146 119.0 . . ?
C152 C147 C148 117.5(4) . . ?
C152 C147 C142 122.0(4) . . ?
C148 C147 C142 120.0(5) . . ?
C149 C148 C147 121.0(5) . . ?
C149 C148 H148 119.5 . . ?
C147 C148 H148 119.5 . . ?
C148 C149 C150 121.2(5) . . ?
C148 C149 H149 119.4 . . ?
C150 C149 H149 119.4 . . ?
C151 C150 C149 117.6(5) . . ?
C151 C150 C157 122.4(5) . . ?
C149 C150 C157 120.0(4) . . ?
C150 C151 C152 121.1(5) . . ?
C150 C151 H151 119.4 . . ?
C152 C151 H151 119.4 . . ?
C151 C152 C147 121.5(5) . . ?
C151 C152 H152 119.2 . . ?
C147 C152 H152 119.2 . . ?
C145 C153 C154 112.2(4) . . ?
C145 C153 C155 109.4(5) . . ?
C154 C153 C155 109.5(6) . . ?
C145 C153 C156 108.6(5) . . ?
C154 C153 C156 107.0(6) . . ?
C155 C153 C156 110.1(5) . . ?
C153 C154 H15D 109.5 . . ?
C153 C154 H15E 109.5 . . ?
H15D C154 H15E 109.5 . . ?
C153 C154 H15F 109.5 . . ?
H15D C154 H15F 109.5 . . ?
H15E C154 H15F 109.5 . . ?
C153 C155 H15G 109.5 . . ?
C153 C155 H15H 109.5 . . ?
H15G C155 H15H 109.5 . . ?
C153 C155 H15I 109.5 . . ?
H15G C155 H15I 109.5 . . ?
H15H C155 H15I 109.5 . . ?
C153 C156 H15J 109.5 . . ?
C153 C156 H15K 109.5 . . ?
H15J C156 H15K 109.5 . . ?
C153 C156 H15L 109.5 . . ?
H15J C156 H15L 109.5 . . ?
H15K C156 H15L 109.5 . . ?
C159 C157 C160 108.2(5) . . ?
C159 C157 C158 109.0(5) . . ?
C160 C157 C158 108.9(6) . . ?
C159 C157 C150 112.7(5) . . ?
C160 C157 C150 109.4(5) . . ?
C158 C157 C150 108.6(5) . . ?
C157 C158 H15M 109.5 . . ?
C157 C158 H15N 109.5 . . ?
H15M C158 H15N 109.5 . . ?
C157 C158 H15O 109.5 . . ?
H15M C158 H15O 109.5 . . ?
H15N C158 H15O 109.5 . . ?
C157 C159 H15P 109.5 . . ?
C157 C159 H15Q 109.5 . . ?
H15P C159 H15Q 109.5 . . ?
C157 C159 H15R 109.5 . . ?
H15P C159 H15R 109.5 . . ?
H15Q C159 H15R 109.5 . . ?
C157 C160 H16D 109.5 . . ?
C157 C160 H16E 109.5 . . ?
H16D C160 H16E 109.5 . . ?
C157 C160 H16F 109.5 . . ?
H16D C160 H16F 109.5 . . ?
H16E C160 H16F 109.5 . . ?
C162 C161 Au2 76.2(6) . . ?
C162 C161 H16G 115.8 . . ?
Au2 C161 H16G 115.8 . . ?
C162 C161 H16H 115.8 . . ?
Au2 C161 H16H 115.8 . . ?
H16G C161 H16H 112.8 . . ?
C161 C162 Au2 74.5(6) . . ?
C161 C162 H16I 116.1 . . ?
Au2 C162 H16I 116.1 . . ?
C161 C162 H16J 116.1 . . ?
Au2 C162 H16J 116.1 . . ?
H16I C162 H16J 113.0 . . ?
C21 P1 C41 104.8(2) . . ?
C21 P1 C1 106.1(2) . . ?
C41 P1 C1 103.7(2) . . ?
C21 P1 Au1 114.89(14) . . ?
C41 P1 Au1 113.54(15) . . ?
C1 P1 Au1 112.89(15) . . ?
C101 P2 C121 106.2(2) . . ?
C101 P2 C141 103.1(2) . . ?
C121 P2 C141 106.6(2) . . ?
C101 P2 Au2 115.14(15) . . ?
C121 P2 Au2 113.02(14) . . ?
C141 P2 Au2 111.91(15) . . ?
F5 Sb1 F3 89.7(3) . . ?
F5 Sb1 F6 90.5(3) . . ?
F3 Sb1 F6 179.4(3) . . ?
F5 Sb1 F2 177.5(4) . . ?
F3 Sb1 F2 89.5(3) . . ?
F6 Sb1 F2 90.3(3) . . ?
F5 Sb1 F4 89.3(4) . . ?
F3 Sb1 F4 90.0(3) . . ?
F6 Sb1 F4 90.6(2) . . ?
F2 Sb1 F4 88.4(3) . . ?
F5 Sb1 F1 93.0(4) . . ?
F3 Sb1 F1 89.1(3) . . ?
F6 Sb1 F1 90.3(2) . . ?
F2 Sb1 F1 89.3(3) . . ?
F4 Sb1 F1 177.5(3) . . ?
F9 Sb2 F7 89.8(2) . . ?
F9 Sb2 F11 89.1(2) . . ?
F7 Sb2 F11 89.0(2) . . ?
F9 Sb2 F8 90.4(2) . . ?
F7 Sb2 F8 89.8(2) . . ?
F11 Sb2 F8 178.7(2) . . ?
F9 Sb2 F10 179.9(2) . . ?
F7 Sb2 F10 90.1(2) . . ?
F11 Sb2 F10 90.9(2) . . ?
F8 Sb2 F10 89.6(2) . . ?
F9 Sb2 F12 89.7(2) . . ?
F7 Sb2 F12 179.5(2) . . ?
F11 Sb2 F12 90.8(2) . . ?
F8 Sb2 F12 90.4(2) . . ?
F10 Sb2 F12 90.4(2) . . ?

loop_
_geom_bond_atom_site_label_1
_geom_bond_atom_site_label_2
_geom_bond_distance
_geom_bond_site_symmetry_2
_geom_bond_publ_flag
Au1 C61 2.197(8) . ?
Au1 C62 2.218(8) . ?
Au1 P1 2.2811(11) . ?
Au2 C161 2.197(7) . ?
Au2 C162 2.214(8) . ?
Au2 P2 2.2830(11) . ?
C1 C2 1.394(7) . ?
C1 C6 1.401(7) . ?
C1 P1 1.831(5) . ?
C2 C3 1.412(7) . ?
C2 C7 1.483(7) . ?
C3 C4 1.374(8) . ?
C3 H3 0.9500 . ?
C4 C5 1.386(8) . ?
C4 H4 0.9500 . ?
C5 C6 1.387(7) . ?
C5 C13 1.540(8) . ?
C6 H6 0.9500 . ?
C7 C8 1.392(7) . ?
C7 C12 1.394(7) . ?
C8 C9 1.391(8) . ?
C8 H8 0.9500 . ?
C9 C10 1.382(8) . ?
C9 H9 0.9500 . ?
C10 C11 1.398(8) . ?
C10 C17 1.535(8) . ?
C11 C12 1.382(8) . ?
C11 H11 0.9500 . ?
C12 H12 0.9500 . ?
C13 C16 1.510(10) . ?
C13 C14 1.519(9) . ?
C13 C15 1.541(10) . ?
C14 H14A 0.9800 . ?
C14 H14B 0.9800 . ?
C14 H14C 0.9800 . ?
C15 H15A 0.9800 . ?
C15 H15B 0.9800 . ?
C15 H15C 0.9800 . ?
C16 H16A 0.9800 . ?
C16 H16B 0.9800 . ?
C16 H16C 0.9800 . ?
C17 C20 1.526(9) . ?
C17 C18 1.530(9) . ?
C17 C19 1.530(11) . ?
C18 H18A 0.9800 . ?
C18 H18B 0.9800 . ?
C18 H18C 0.9800 . ?
C19 H19A 0.9800 . ?
C19 H19B 0.9800 . ?
C19 H19C 0.9800 . ?
C20 H20A 0.9800 . ?
C20 H20B 0.9800 . ?
C20 H20C 0.9800 . ?
C21 C26 1.395(6) . ?
C21 C22 1.405(6) . ?
C21 P1 1.820(4) . ?
C22 C23 1.393(6) . ?
C22 C27 1.495(6) . ?
C23 C24 1.383(7) . ?
C23 H23 0.9500 . ?
C24 C25 1.390(7) . ?
C24 H24 0.9500 . ?
C25 C26 1.384(6) . ?
C25 C33 1.545(6) . ?
C26 H26 0.9500 . ?
C27 C32 1.380(7) . ?
C27 C28 1.384(7) . ?
C28 C29 1.387(7) . ?
C28 H28 0.9500 . ?
C29 C30 1.389(7) . ?
C29 H29 0.9500 . ?
C30 C31 1.374(7) . ?
C30 C37 1.535(7) . ?
C31 C32 1.395(7) . ?
C31 H31 0.9500 . ?
C32 H32 0.9500 . ?
C33 C35 1.519(8) . ?
C33 C34 1.532(8) . ?
C33 C36 1.540(8) . ?
C34 H34A 0.9800 . ?
C34 H34B 0.9800 . ?
C34 H34C 0.9800 . ?
C35 H35A 0.9800 . ?
C35 H35B 0.9800 . ?
C35 H35C 0.9800 . ?
C36 H36A 0.9800 . ?
C36 H36B 0.9800 . ?
C36 H36C 0.9800 . ?
C37 C38 1.435(12) . ?
C37 C40 1.458(12) . ?
C37 C39 1.484(14) . ?
C38 H38A 0.9800 . ?
C38 H38B 0.9800 . ?
C38 H38C 0.9800 . ?
C39 H39A 0.9800 . ?
C39 H39B 0.9800 . ?
C39 H39C 0.9800 . ?
C40 H40A 0.9800 . ?
C40 H40B 0.9800 . ?
C40 H40C 0.9800 . ?
C41 C42 1.397(6) . ?
C41 C46 1.405(6) . ?
C41 P1 1.821(5) . ?
C42 C43 1.391(7) . ?
C42 C47 1.497(6) . ?
C43 C44 1.381(8) . ?
C43 H43 0.9500 . ?
C44 C45 1.386(7) . ?
C44 H44 0.9500 . ?
C45 C46 1.375(7) . ?
C45 C53 1.534(7) . ?
C46 H46 0.9500 . ?
C47 C52 1.391(7) . ?
C47 C48 1.393(7) . ?
C48 C49 1.396(7) . ?
C48 H48 0.9500 . ?
C49 C50 1.393(9) . ?
C49 H49 0.9500 . ?
C50 C51 1.370(8) . ?
C50 C57 1.537(8) . ?
C51 C52 1.408(7) . ?
C51 H51 0.9500 . ?
C52 H52 0.9500 . ?
C53 C55 1.407(13) . ?
C53 C56 1.452(11) . ?
C53 C54 1.604(15) . ?
C54 H54A 0.9800 . ?
C54 H54B 0.9800 . ?
C54 H54C 0.9800 . ?
C55 H55A 0.9800 . ?
C55 H55B 0.9800 . ?
C55 H55C 0.9800 . ?
C56 H56A 0.9800 . ?
C56 H56B 0.9800 . ?
C56 H56C 0.9800 . ?
C57 C58 1.452(14) . ?
C57 C60 1.461(12) . ?
C57 C59 1.547(15) . ?
C58 H58A 0.9800 . ?
C58 H58B 0.9800 . ?
C58 H58C 0.9800 . ?
C59 H59A 0.9800 . ?
C59 H59B 0.9800 . ?
C59 H59C 0.9800 . ?
C60 H60A 0.9800 . ?
C60 H60B 0.9800 . ?
C60 H60C 0.9800 . ?
C61 C62 1.082(14) . ?
C61 H61A 0.9900 . ?
C61 H61B 0.9900 . ?
C62 H62A 0.9900 . ?
C62 H62B 0.9900 . ?
C101 C106 1.401(6) . ?
C101 C102 1.400(6) . ?
C101 P2 1.814(5) . ?
C102 C103 1.397(7) . ?
C102 C107 1.486(6) . ?
C103 C104 1.375(7) . ?
C103 H103 0.9500 . ?
C104 C105 1.389(7) . ?
C104 H104 0.9500 . ?
C105 C106 1.380(7) . ?
C105 C113 1.538(7) . ?
C106 H106 0.9500 . ?
C107 C108 1.393(7) . ?
C107 C112 1.396(7) . ?
C108 C109 1.394(7) . ?
C108 H108 0.9500 . ?
C109 C110 1.383(7) . ?
C109 H109 0.9500 . ?
C110 C111 1.394(7) . ?
C110 C117 1.535(7) . ?
C111 C112 1.373(7) . ?
C111 H111 0.9500 . ?
C112 H112 0.9500 . ?
C113 C114 1.423(10) . ?
C113 C116 1.496(13) . ?
C113 C115 1.497(13) . ?
C114 H11A 0.9800 . ?
C114 H11B 0.9800 . ?
C114 H11C 0.9800 . ?
C115 H11D 0.9800 . ?
C115 H11E 0.9800 . ?
C115 H11F 0.9800 . ?
C116 H11G 0.9800 . ?
C116 H11H 0.9800 . ?
C116 H11I 0.9800 . ?
C117 C119 1.524(8) . ?
C117 C118 1.536(9) . ?
C117 C120 1.540(8) . ?
C118 H11J 0.9800 . ?
C118 H11K 0.9800 . ?
C118 H11L 0.9800 . ?
C119 H11M 0.9800 . ?
C119 H11N 0.9800 . ?
C119 H11O 0.9800 . ?
C120 H12A 0.9800 . ?
C120 H12B 0.9800 . ?
C120 H12C 0.9800 . ?
C121 C126 1.404(6) . ?
C121 C122 1.404(6) . ?
C121 P2 1.820(5) . ?
C122 C123 1.397(7) . ?
C122 C127 1.489(6) . ?
C123 C124 1.389(8) . ?
C123 H123 0.9500 . ?
C124 C125 1.374(7) . ?
C124 H124 0.9500 . ?
C125 C126 1.385(6) . ?
C125 C133 1.543(7) . ?
C126 H126 0.9500 . ?
C127 C128 1.386(7) . ?
C127 C132 1.384(7) . ?
C128 C129 1.391(8) . ?
C128 H128 0.9500 . ?
C129 C130 1.380(9) . ?
C129 H129 0.9500 . ?
C130 C131 1.378(8) . ?
C130 C137 1.542(8) . ?
C131 C132 1.404(7) . ?
C131 H131 0.9500 . ?
C132 H132 0.9500 . ?
C133 C136 1.518(9) . ?
C133 C134 1.522(8) . ?
C133 C135 1.522(9) . ?
C134 H13A 0.9800 . ?
C134 H13B 0.9800 . ?
C134 H13C 0.9800 . ?
C135 H13D 0.9800 . ?
C135 H13E 0.9800 . ?
C135 H13F 0.9800 . ?
C136 H13G 0.9800 . ?
C136 H13H 0.9800 . ?
C136 H13I 0.9800 . ?
C137 C140 1.417(16) . ?
C137 C139 1.437(15) . ?
C137 C138 1.493(18) . ?
C138 H13J 0.9800 . ?
C138 H13K 0.9800 . ?
C138 H13L 0.9800 . ?
C139 H13M 0.9800 . ?
C139 H13N 0.9800 . ?
C139 H13O 0.9800 . ?
C140 H14D 0.9800 . ?
C140 H14E 0.9800 . ?
C140 H14F 0.9800 . ?
C141 C146 1.391(6) . ?
C141 C142 1.396(6) . ?
C141 P2 1.822(4) . ?
C142 C143 1.388(7) . ?
C142 C147 1.497(7) . ?
C143 C144 1.379(8) . ?
C143 H143 0.9500 . ?
C144 C145 1.388(8) . ?
C144 H144 0.9500 . ?
C145 C146 1.391(6) . ?
C145 C153 1.527(7) . ?
C146 H146 0.9500 . ?
C147 C152 1.392(7) . ?
C147 C148 1.397(7) . ?
C148 C149 1.382(7) . ?
C148 H148 0.9500 . ?
C149 C150 1.406(7) . ?
C149 H149 0.9500 . ?
C150 C151 1.385(7) . ?
C150 C157 1.540(7) . ?
C151 C152 1.385(7) . ?
C151 H151 0.9500 . ?
C152 H152 0.9500 . ?
C153 C154 1.525(9) . ?
C153 C155 1.532(9) . ?
C153 C156 1.537(8) . ?
C154 H15D 0.9800 . ?
C154 H15E 0.9800 . ?
C154 H15F 0.9800 . ?
C155 H15G 0.9800 . ?
C155 H15H 0.9800 . ?
C155 H15I 0.9800 . ?
C156 H15J 0.9800 . ?
C156 H15K 0.9800 . ?
C156 H15L 0.9800 . ?
C157 C159 1.505(8) . ?
C157 C160 1.531(9) . ?
C157 C158 1.537(9) . ?
C158 H15M 0.9800 . ?
C158 H15N 0.9800 . ?
C158 H15O 0.9800 . ?
C159 H15P 0.9800 . ?
C159 H15Q 0.9800 . ?
C159 H15R 0.9800 . ?
C160 H16D 0.9800 . ?
C160 H16E 0.9800 . ?
C160 H16F 0.9800 . ?
C161 C162 1.119(13) . ?
C161 H16G 0.9900 . ?
C161 H16H 0.9900 . ?
C162 H16I 0.9900 . ?
C162 H16J 0.9900 . ?
F1 Sb1 1.868(5) . ?
F2 Sb1 1.866(6) . ?
F3 Sb1 1.852(5) . ?
F4 Sb1 1.866(6) . ?
F5 Sb1 1.648(10) . ?
F6 Sb1 1.854(5) . ?
F7 Sb2 1.863(4) . ?
F8 Sb2 1.865(4) . ?
F9 Sb2 1.856(4) . ?
F10 Sb2 1.867(4) . ?
F11 Sb2 1.865(4) . ?
F12 Sb2 1.868(4) . ?

loop_
_platon_squeeze_void_nr
_platon_squeeze_void_average_x
_platon_squeeze_void_average_y
_platon_squeeze_void_average_z
_platon_squeeze_void_volume
_platon_squeeze_void_count_electrons
_platon_squeeze_void_content
1 0.000 0.500 0.500 427 82 ' '
2 0.048 0.743 0.804 21 1 ' '
3 0.139 0.073 0.257 26 1 ' '
4 0.092 0.288 0.649 9 1 ' '
5 0.177 0.207 0.470 18 1 ' '
6 0.500 0.000 0.000 427 82 ' '
7 0.361 0.573 0.243 26 1 ' '
8 0.322 0.707 0.030 17 1 ' '
9 0.408 0.788 0.851 9 1 ' '
10 0.452 0.243 0.696 21 1 ' '
11 0.548 0.757 0.304 21 1 ' '
12 0.639 0.427 0.757 26 1 ' '
13 0.592 0.212 0.149 9 1 ' '
14 0.677 0.293 0.970 18 1 ' '
15 0.822 0.793 0.530 17 1 ' '
16 0.861 0.927 0.743 26 1 ' '
17 0.908 0.712 0.351 9 1 ' '
18 0.952 0.257 0.196 21 1 ' '
